data_4331057
loop_
_publ_author_name
'Mihail Atanasov'
'Peter Comba'
'Stefan Helmle'
'Dennis M\"uller'
'Frank Neese'

_publ_contact_author_address
;Universit\"at Heidelberg, Anorganisch-Chemisches Institut,
INF 270, D-69120 Heidelberg, Germany
;
_publ_contact_author_email peter.comba@aci.uni-heidelberg.de
_publ_contact_author_fax 49-6226-546617
_publ_contact_author_name 'Professor Peter Comba'
_publ_section_title
;
 Zero-Field Splitting in a Series of Structurally Related Mononuclear
 NiII-Bispidine Complexes
;
_journal_name_full 'Inorganic Chemistry'
_journal_page_first 12324
_journal_page_last 12335
_journal_paper_doi 10.1021/ic3016047
_journal_volume 51
_journal_year 2012
_chemical_formula_sum 'C25 H33 F6 N4 Ni O9 P'
_chemical_formula_weight 737.23
_space_group_IT_number 14
_symmetry_cell_setting monoclinic
_symmetry_Int_Tables_number 14
_symmetry_space_group_name_Hall '-P 2ybc'
_symmetry_space_group_name_H-M 'P 1 21/c 1'
_atom_sites_solution_hydrogens geom
_atom_sites_solution_primary direct
_atom_sites_solution_secondary difmap
_audit_block_code sh387
_audit_creation_method SHELXL-97
_cell_angle_alpha 90.00
_cell_angle_beta 104.861(17)
_cell_angle_gamma 90.00
_cell_formula_units_Z 4
_cell_length_a 11.6877(16)
_cell_length_b 14.3209(14)
_cell_length_c 19.184(3)
_cell_measurement_reflns_used 8000
_cell_measurement_temperature 200(2)
_cell_measurement_theta_max 61.1
_cell_measurement_theta_min 5.5
_cell_volume 3103.6(8)
_computing_cell_refinement 'STOE XCELL'
_computing_data_collection 'STOE EXPOSE'
_computing_data_reduction XRED
_computing_structure_refinement 'SHELXL-97 (Sheldrick, 2008)'
_computing_structure_solution 'SHELXL-97 (Sheldrick, 2008)'
_diffrn_ambient_temperature 200(2)
_diffrn_measured_fraction_theta_full 0.985
_diffrn_measured_fraction_theta_max 0.985
_diffrn_measurement_device_type 'STOE IPDS I'
_diffrn_measurement_method 'image plate'
_diffrn_radiation_monochromator graphite
_diffrn_radiation_probe x-ray
_diffrn_radiation_type MoK\a
_diffrn_radiation_wavelength 0.71073
_diffrn_reflns_av_R_equivalents 0.0941
_diffrn_reflns_av_sigmaI/netI 0.1352
_diffrn_reflns_limit_h_max 16
_diffrn_reflns_limit_h_min -16
_diffrn_reflns_limit_k_max 20
_diffrn_reflns_limit_k_min -18
_diffrn_reflns_limit_l_max 27
_diffrn_reflns_limit_l_min -27
_diffrn_reflns_number 36710
_diffrn_reflns_theta_full 30.53
_diffrn_reflns_theta_max 30.53
_diffrn_reflns_theta_min 2.74
_diffrn_source 'fine-focus sealed tube'
_exptl_absorpt_coefficient_mu 0.769
_exptl_absorpt_correction_type none
_exptl_crystal_colour purple
_exptl_crystal_density_diffrn 1.578
_exptl_crystal_description shiver
_exptl_crystal_F_000 1520
_exptl_crystal_size_max 0.209
_exptl_crystal_size_mid 0.199
_exptl_crystal_size_min 0.182
_refine_diff_density_max 0.521
_refine_diff_density_min -0.900
_refine_diff_density_rms 0.080
_refine_ls_extinction_method none
_refine_ls_goodness_of_fit_ref 0.770
_refine_ls_hydrogen_treatment mixed
_refine_ls_matrix_type full
_refine_ls_number_parameters 430
_refine_ls_number_reflns 9355
_refine_ls_number_restraints 0
_refine_ls_restrained_S_all 0.770
_refine_ls_R_factor_all 0.1244
_refine_ls_R_factor_gt 0.0457
_refine_ls_shift/su_max 0.000
_refine_ls_shift/su_mean 0.000
_refine_ls_structure_factor_coef Fsqd
_refine_ls_weighting_details 'calc w=1/[\s^2^(Fo^2^)+(0.0494P)^2^+0.0000P] where P=(Fo^2^+2Fc^2^)/3'
_refine_ls_weighting_scheme calc
_refine_ls_wR_factor_gt 0.0947
_refine_ls_wR_factor_ref 0.1177
_reflns_number_gt 4101
_reflns_number_total 9355
_reflns_threshold_expression >2\s(I)
_cod_data_source_file ic3016047_si_001_3.cif
_cod_data_source_block sh36
_cod_original_cell_volume 3103.6(7)
_cod_original_sg_symbol_H-M 'P 21/c'
_cod_database_code 4331057

loop_
_symmetry_equiv_pos_as_xyz
'x, y, z'
'-x, y+1/2, -z+1/2'
'-x, -y, -z'
'x, -y-1/2, z-1/2'

loop_
_atom_site_label
_atom_site_type_symbol
_atom_site_fract_x
_atom_site_fract_y
_atom_site_fract_z
_atom_site_U_iso_or_equiv
_atom_site_adp_type
_atom_site_occupancy
_atom_site_symmetry_multiplicity
_atom_site_calc_flag
_atom_site_refinement_flags
Ni1 Ni 0.73361(3) 0.88415(3) 0.58660(2) 0.02512(9) Uani 1 1 d .
O3 O 0.8169(2) 0.8784(2) 0.31368(11) 0.0463(6) Uani 1 1 d .
C2 C 0.7090(2) 0.8859(2) 0.43471(14) 0.0257(6) Uani 1 1 d .
H2 H 0.6574 0.8810 0.3844 0.031 Uiso 1 1 calc R
O2 O 0.72790(19) 0.72111(17) 0.35910(11) 0.0305(5) Uani 1 1 d .
H2A H 0.6951 0.6692 0.3606 0.046 Uiso 1 1 calc R
O1 O 0.92293(19) 0.69350(19) 0.42251(12) 0.0388(6) Uani 1 1 d .
H1 H 0.9219 0.6789 0.3799 0.058 Uiso 1 1 calc R
N2 N 0.6599(2) 0.76138(19) 0.61396(13) 0.0281(6) Uani 1 1 d .
N1 N 0.7517(2) 1.00321(19) 0.52801(13) 0.0255(5) Uani 1 1 d .
N3 N 0.64886(19) 0.83871(18) 0.48468(12) 0.0219(5) Uani 1 1 d .
O5 O 0.8329(2) 0.53894(18) 0.52675(14) 0.0464(6) Uani 1 1 d .
C24 C 0.5226(2) 0.8682(2) 0.46626(16) 0.0306(7) Uani 1 1 d .
H24A H 0.4812 0.8416 0.4195 0.046 Uiso 1 1 calc R
H24B H 0.5180 0.9365 0.4636 0.046 Uiso 1 1 calc R
H24C H 0.4853 0.8460 0.5035 0.046 Uiso 1 1 calc R
C10 C 0.8838(3) 0.8886(3) 0.38012(15) 0.0302(6) Uani 1 1 d .
C9 C 0.8148(3) 0.7355(2) 0.42368(16) 0.0286(7) Uani 1 1 d .
C19 C 0.6160(3) 0.7068(2) 0.55592(16) 0.0281(6) Uani 1 1 d .
N7 N 0.8874(2) 0.81711(19) 0.57097(13) 0.0271(5) Uani 1 1 d .
O6 O 0.6917(2) 0.55680(18) 0.42530(13) 0.0438(6) Uani 1 1 d .
C15 C 0.7074(3) 1.0601(2) 0.40754(17) 0.0313(7) Uani 1 1 d .
H15 H 0.6855 1.0478 0.3572 0.038 Uiso 1 1 calc R
C20 C 0.5450(3) 0.6309(2) 0.55893(17) 0.0352(8) Uani 1 1 d .
H20 H 0.5143 0.5938 0.5173 0.042 Uiso 1 1 calc R
C22 C 0.5636(3) 0.6654(3) 0.68245(19) 0.0436(9) Uani 1 1 d .
H22 H 0.5466 0.6525 0.7273 0.052 Uiso 1 1 calc R
C8 C 0.9243(2) 0.8573(2) 0.50953(16) 0.0290(7) Uani 1 1 d .
H8A H 1.0004 0.8288 0.5072 0.035 Uiso 1 1 calc R
H8B H 0.9373 0.9252 0.5174 0.035 Uiso 1 1 calc R
C21 C 0.5189(3) 0.6094(3) 0.62359(19) 0.0449(9) Uani 1 1 d .
H21 H 0.4710 0.5570 0.6272 0.054 Uiso 1 1 calc R
C4 C 0.6520(2) 0.7348(2) 0.48835(15) 0.0257(6) Uani 1 1 d .
H4 H 0.5926 0.7093 0.4454 0.031 Uiso 1 1 calc R
C14 C 0.7223(2) 0.9877(2) 0.45598(15) 0.0259(6) Uani 1 1 d .
C23 C 0.6333(3) 0.7404(3) 0.67549(17) 0.0365(8) Uani 1 1 d .
H23 H 0.6638 0.7788 0.7164 0.044 Uiso 1 1 calc R
C25 C 0.9842(3) 0.8316(3) 0.63674(18) 0.0378(8) Uani 1 1 d .
H25A H 1.0567 0.8023 0.6306 0.057 Uiso 1 1 calc R
H25B H 0.9625 0.8035 0.6781 0.057 Uiso 1 1 calc R
H25C H 0.9976 0.8987 0.6451 0.057 Uiso 1 1 calc R
C1 C 0.8320(3) 0.8413(2) 0.43710(15) 0.0277(6) Uani 1 1 d .
C6 C 0.8711(3) 0.7160(2) 0.55858(16) 0.0287(6) Uani 1 1 d .
H6A H 0.8485 0.6872 0.6001 0.034 Uiso 1 1 calc R
H6B H 0.9471 0.6879 0.5555 0.034 Uiso 1 1 calc R
C16 C 0.7244(3) 1.1508(3) 0.43230(19) 0.0368(8) Uani 1 1 d .
H16 H 0.7148 1.2017 0.3995 0.044 Uiso 1 1 calc R
C5 C 0.7760(3) 0.6944(2) 0.48934(16) 0.0280(6) Uani 1 1 d .
C12 C 0.7617(3) 0.5898(2) 0.47701(17) 0.0333(7) Uani 1 1 d .
C18 C 0.7688(3) 1.0904(2) 0.55194(17) 0.0304(7) Uani 1 1 d .
H18 H 0.7907 1.1012 0.6025 0.036 Uiso 1 1 calc R
C17 C 0.7559(3) 1.1659(3) 0.50597(18) 0.0351(7) Uani 1 1 d .
H17 H 0.7684 1.2275 0.5247 0.042 Uiso 1 1 calc R
P1 P 0.67462(9) 0.32944(9) 0.69173(5) 0.0491(3) Uani 1 1 d .
O4 O 0.9741(2) 0.9318(2) 0.39459(14) 0.0558(8) Uani 1 1 d .
F1 F 0.7224(3) 0.2958(3) 0.77124(14) 0.1072(13) Uani 1 1 d .
F6 F 0.6340(3) 0.4237(3) 0.72100(19) 0.1020(11) Uani 1 1 d .
F5 F 0.7151(3) 0.2353(3) 0.66353(19) 0.1080(12) Uani 1 1 d .
F4 F 0.7986(3) 0.3725(3) 0.6933(2) 0.1224(15) Uani 1 1 d .
F2 F 0.5508(3) 0.2839(3) 0.68918(18) 0.1081(13) Uani 1 1 d .
F3 F 0.6242(3) 0.3615(3) 0.61205(16) 0.1155(14) Uani 1 1 d .
C11 C 0.8659(4) 0.9168(3) 0.2577(2) 0.0610(13) Uani 1 1 d .
H11A H 0.8868 0.9825 0.2684 0.092 Uiso 1 1 calc R
H11B H 0.8072 0.9122 0.2111 0.092 Uiso 1 1 calc R
H11C H 0.9370 0.8816 0.2558 0.092 Uiso 1 1 calc R
C13 C 0.8273(5) 0.4384(3) 0.5158(3) 0.0669(13) Uani 1 1 d .
H13A H 0.7509 0.4149 0.5207 0.100 Uiso 1 1 calc R
H13B H 0.8915 0.4084 0.5519 0.100 Uiso 1 1 calc R
H13C H 0.8356 0.4240 0.4674 0.100 Uiso 1 1 calc R
O15 O 0.6072(2) 0.95820(18) 0.62948(12) 0.0379(6) Uani 1 1 d .
O14 O 0.7904(2) 0.93762(18) 0.69024(11) 0.0371(6) Uani 1 1 d .
C31 C 0.6862(4) 0.9702(3) 0.68649(19) 0.0408(8) Uani 1 1 d .
C32 C 0.6613(5) 1.0200(4) 0.7490(2) 0.0675(14) Uani 1 1 d .
H32A H 0.6552 1.0872 0.7391 0.101 Uiso 1 1 calc R
H32B H 0.7257 1.0084 0.7922 0.101 Uiso 1 1 calc R
H32C H 0.5866 0.9973 0.7570 0.101 Uiso 1 1 calc R
O21 O 0.9584(4) 0.6113(6) 0.3109(2) 0.181(4) Uani 1 1 d .
H91 H 0.894(8) 0.574(6) 0.277(5) 0.19(4) Uiso 1 1 d .
H92 H 1.044(11) 0.618(8) 0.306(6) 0.24(5) Uiso 1 1 d .

loop_
_atom_site_aniso_label
_atom_site_aniso_U_11
_atom_site_aniso_U_22
_atom_site_aniso_U_33
_atom_site_aniso_U_23
_atom_site_aniso_U_13
_atom_site_aniso_U_12
Ni1 0.02624(17) 0.0261(2) 0.02260(16) 0.00017(18) 0.00560(12) -0.00084(19)
O3 0.0550(14) 0.0585(18) 0.0264(10) -0.0019(12) 0.0123(10) -0.0259(14)
C2 0.0264(13) 0.0279(16) 0.0217(12) 0.0004(13) 0.0040(10) -0.0009(13)
O2 0.0336(11) 0.0309(14) 0.0266(10) -0.0033(9) 0.0067(8) -0.0053(10)
O1 0.0317(12) 0.0479(17) 0.0381(12) -0.0060(11) 0.0114(10) 0.0113(11)
N2 0.0305(13) 0.0285(16) 0.0252(12) 0.0026(10) 0.0070(10) -0.0008(11)
N1 0.0257(12) 0.0227(15) 0.0282(12) -0.0019(10) 0.0069(9) -0.0021(10)
N3 0.0209(11) 0.0218(14) 0.0219(11) -0.0013(9) 0.0034(9) -0.0006(10)
O5 0.0501(15) 0.0265(15) 0.0545(15) 0.0048(12) -0.0014(12) 0.0059(12)
C24 0.0230(13) 0.034(2) 0.0339(15) 0.0019(13) 0.0050(11) 0.0011(13)
C10 0.0275(13) 0.0326(18) 0.0309(14) -0.0013(14) 0.0079(11) -0.0017(15)
C9 0.0243(13) 0.0312(19) 0.0296(14) -0.0028(13) 0.0053(11) 0.0025(13)
C19 0.0247(14) 0.0284(18) 0.0301(14) 0.0009(12) 0.0051(11) -0.0006(12)
N7 0.0243(12) 0.0287(16) 0.0259(12) 0.0006(10) 0.0021(9) -0.0018(10)
O6 0.0524(15) 0.0311(15) 0.0426(13) -0.0059(11) 0.0025(11) -0.0047(12)
C15 0.0312(16) 0.030(2) 0.0335(16) 0.0041(13) 0.0097(12) -0.0002(14)
C20 0.0374(16) 0.032(2) 0.0361(16) 0.0013(14) 0.0090(13) -0.0110(14)
C22 0.051(2) 0.048(3) 0.0351(17) 0.0069(16) 0.0182(16) -0.0104(18)
C8 0.0215(13) 0.033(2) 0.0330(15) -0.0016(12) 0.0075(11) -0.0018(12)
C21 0.0500(19) 0.044(2) 0.0438(18) 0.0023(18) 0.0173(15) -0.0198(19)
C4 0.0261(14) 0.0235(17) 0.0263(14) -0.0012(11) 0.0044(11) -0.0026(12)
C14 0.0229(13) 0.0286(18) 0.0269(14) 0.0017(12) 0.0079(11) -0.0006(12)
C23 0.0416(18) 0.041(2) 0.0281(15) 0.0025(14) 0.0103(13) -0.0043(16)
C25 0.0305(16) 0.041(2) 0.0357(17) 0.0013(15) -0.0018(13) -0.0045(15)
C1 0.0254(14) 0.0310(18) 0.0272(14) 0.0010(12) 0.0078(11) 0.0003(13)
C6 0.0254(14) 0.0269(18) 0.0324(15) 0.0012(13) 0.0050(12) 0.0011(13)
C16 0.0372(17) 0.0275(19) 0.0481(19) 0.0111(15) 0.0153(15) 0.0026(14)
C5 0.0271(14) 0.0266(18) 0.0297(14) 0.0007(13) 0.0060(11) 0.0031(13)
C12 0.0318(15) 0.033(2) 0.0349(16) -0.0018(13) 0.0076(13) -0.0003(13)
C18 0.0240(13) 0.031(2) 0.0373(16) -0.0037(13) 0.0095(12) -0.0027(12)
C17 0.0320(16) 0.027(2) 0.0474(19) -0.0032(15) 0.0121(14) -0.0048(14)
P1 0.0414(5) 0.0618(8) 0.0404(5) -0.0135(5) 0.0040(4) -0.0030(5)
O4 0.0368(13) 0.083(2) 0.0465(15) 0.0120(14) 0.0081(11) -0.0256(14)
F1 0.119(3) 0.144(3) 0.0447(15) -0.0120(18) -0.0049(16) 0.040(2)
F6 0.104(2) 0.094(3) 0.108(2) -0.020(2) 0.027(2) 0.031(2)
F5 0.131(3) 0.090(3) 0.102(2) -0.047(2) 0.028(2) 0.009(2)
F4 0.0600(18) 0.135(4) 0.176(4) -0.052(3) 0.038(2) -0.037(2)
F2 0.076(2) 0.161(4) 0.090(2) -0.008(2) 0.0253(17) -0.046(2)
F3 0.110(3) 0.176(4) 0.0559(17) 0.032(2) 0.0122(17) -0.014(3)
C11 0.085(3) 0.070(3) 0.0348(19) 0.0009(19) 0.028(2) -0.026(3)
C13 0.076(3) 0.026(3) 0.087(3) 0.003(2) -0.001(3) 0.011(2)
O15 0.0425(13) 0.0397(15) 0.0347(12) 0.0054(10) 0.0158(10) 0.0080(11)
O14 0.0455(13) 0.0399(16) 0.0236(10) -0.0049(10) 0.0046(9) -0.0002(11)
C31 0.056(2) 0.035(2) 0.0349(18) 0.0047(15) 0.0178(16) -0.0009(18)
C32 0.099(4) 0.064(3) 0.047(2) -0.010(2) 0.033(2) 0.014(3)
O21 0.052(2) 0.416(11) 0.070(3) -0.114(5) 0.0041(19) 0.025(4)

loop_
_atom_type_symbol
_atom_type_description
_atom_type_scat_dispersion_real
_atom_type_scat_dispersion_imag
_atom_type_scat_source
C C 0.0033 0.0016 'International Tables Vol C Tables 4.2.6.8 and 6.1.1.4'
H H 0.0000 0.0000 'International Tables Vol C Tables 4.2.6.8 and 6.1.1.4'
F F 0.0171 0.0103 'International Tables Vol C Tables 4.2.6.8 and 6.1.1.4'
N N 0.0061 0.0033 'International Tables Vol C Tables 4.2.6.8 and 6.1.1.4'
Ni Ni 0.3393 1.1124 'International Tables Vol C Tables 4.2.6.8 and 6.1.1.4'
O O 0.0106 0.0060 'International Tables Vol C Tables 4.2.6.8 and 6.1.1.4'
P P 0.1023 0.0942 'International Tables Vol C Tables 4.2.6.8 and 6.1.1.4'

loop_
_geom_angle_atom_site_label_1
_geom_angle_atom_site_label_2
_geom_angle_atom_site_label_3
_geom_angle
N3 Ni1 O14 170.12(9)
N3 Ni1 N1 80.61(10)
O14 Ni1 N1 99.40(10)
N3 Ni1 N2 80.97(10)
O14 Ni1 N2 96.97(10)
N1 Ni1 N2 158.85(9)
N3 Ni1 N7 86.65(9)
O14 Ni1 N7 103.17(10)
N1 Ni1 N7 94.99(10)
N2 Ni1 N7 94.23(10)
N3 Ni1 O15 108.03(9)
O14 Ni1 O15 62.13(10)
N1 Ni1 O15 88.72(10)
N2 Ni1 O15 87.16(10)
N7 Ni1 O15 165.28(9)
N3 Ni1 C31 138.55(11)
O14 Ni1 C31 31.60(11)
N1 Ni1 C31 94.87(11)
N2 Ni1 C31 92.06(11)
N7 Ni1 C31 134.76(11)
O15 Ni1 C31 30.54(11)
C10 O3 C11 115.1(3)
N3 C2 C14 107.3(2)
N3 C2 C1 112.2(2)
C14 C2 C1 110.9(2)
C23 N2 C19 118.4(3)
C23 N2 Ni1 128.4(2)
C19 N2 Ni1 112.02(19)
C18 N1 C14 118.9(3)
C18 N1 Ni1 127.6(2)
C14 N1 Ni1 112.5(2)
C2 N3 C24 108.8(2)
C2 N3 C4 118.3(2)
C24 N3 C4 107.8(2)
C2 N3 Ni1 106.07(17)
C24 N3 Ni1 110.01(18)
C4 N3 Ni1 105.72(16)
C12 O5 C13 116.6(3)
O4 C10 O3 123.4(3)
O4 C10 C1 123.4(3)
O3 C10 C1 113.2(3)
O2 C9 O1 111.9(2)
O2 C9 C1 109.1(2)
O1 C9 C1 110.1(3)
O2 C9 C5 111.3(2)
O1 C9 C5 107.5(3)
C1 C9 C5 106.8(2)
N2 C19 C20 121.9(3)
N2 C19 C4 115.0(3)
C20 C19 C4 123.1(3)
C8 N7 C6 107.9(2)
C8 N7 C25 108.1(2)
C6 N7 C25 108.4(2)
C8 N7 Ni1 111.63(19)
C6 N7 Ni1 112.85(18)
C25 N7 Ni1 107.8(2)
C14 C15 C16 119.7(3)
C19 C20 C21 119.0(3)
C23 C22 C21 119.1(3)
N7 C8 C1 112.5(2)
C22 C21 C20 118.8(3)
N3 C4 C19 107.2(2)
N3 C4 C5 112.6(2)
C19 C4 C5 110.7(2)
N1 C14 C15 121.5(3)
N1 C14 C2 114.5(3)
C15 C14 C2 124.0(3)
N2 C23 C22 122.8(3)
C10 C1 C9 111.9(3)
C10 C1 C8 105.2(2)
C9 C1 C8 109.1(3)
C10 C1 C2 109.0(3)
C9 C1 C2 108.5(2)
C8 C1 C2 113.0(2)
N7 C6 C5 112.0(2)
C15 C16 C17 118.4(3)
C12 C5 C6 111.2(3)
C12 C5 C4 107.4(3)
C6 C5 C4 113.8(2)
C12 C5 C9 106.8(3)
C6 C5 C9 109.1(3)
C4 C5 C9 108.2(2)
O6 C12 O5 123.2(3)
O6 C12 C5 122.6(3)
O5 C12 C5 114.2(3)
N1 C18 C17 122.3(3)
C18 C17 C16 119.2(3)
F3 P1 F1 178.6(2)
F3 P1 F4 91.0(2)
F1 P1 F4 90.3(2)
F3 P1 F5 89.2(2)
F1 P1 F5 90.4(2)
F4 P1 F5 89.2(2)
F3 P1 F2 88.7(2)
F1 P1 F2 89.9(2)
F4 P1 F2 178.6(2)
F5 P1 F2 89.4(2)
F3 P1 F6 91.4(2)
F1 P1 F6 88.9(2)
F4 P1 F6 91.0(2)
F5 P1 F6 179.3(2)
F2 P1 F6 90.4(2)
C31 O15 Ni1 88.6(2)
C31 O14 Ni1 90.8(2)
O15 C31 O14 118.4(3)
O15 C31 C32 121.2(4)
O14 C31 C32 120.4(4)
O15 C31 Ni1 60.82(18)
O14 C31 Ni1 57.56(17)
C32 C31 Ni1 177.7(3)

loop_
_geom_bond_atom_site_label_1
_geom_bond_atom_site_label_2
_geom_bond_distance
Ni1 N3 2.058(2)
Ni1 O14 2.074(2)
Ni1 N1 2.083(3)
Ni1 N2 2.084(3)
Ni1 N7 2.126(3)
Ni1 O15 2.147(2)
Ni1 C31 2.458(4)
O3 C10 1.321(4)
O3 C11 1.449(4)
C2 N3 1.488(4)
C2 C14 1.512(5)
C2 C1 1.563(4)
O2 C9 1.401(3)
O1 C9 1.406(4)
N2 C23 1.330(4)
N2 C19 1.349(4)
N1 C18 1.328(4)
N1 C14 1.354(4)
N3 C24 1.488(4)
N3 C4 1.490(4)
O5 C12 1.314(4)
O5 C13 1.455(5)
C10 O4 1.193(4)
C10 C1 1.536(4)
C9 C1 1.540(5)
C9 C5 1.560(4)
C19 C20 1.378(5)
C19 C4 1.516(4)
N7 C8 1.472(4)
N7 C6 1.472(4)
N7 C25 1.477(4)
O6 C12 1.208(4)
C15 C14 1.373(4)
C15 C16 1.380(5)
C20 C21 1.385(5)
C22 C23 1.374(5)
C22 C21 1.374(5)
C8 C1 1.542(4)
C4 C5 1.556(4)
C6 C5 1.530(4)
C16 C17 1.383(5)
C5 C12 1.519(5)
C18 C17 1.379(5)
P1 F3 1.560(3)
P1 F1 1.560(3)
P1 F4 1.568(3)
P1 F5 1.571(3)
P1 F2 1.576(3)
P1 F6 1.581(3)
O15 C31 1.249(4)
O14 C31 1.288(4)
C31 C32 1.488(5)
